data_7246412
loop_
_publ_author_name
'Panja, Anangamohan'
'Das, Mainak'
'Jana, Narayan Ch.'
'Brand\~ao, Paula'
'Gomila, Rosa M.'
'Ortega-Castro, Joaqu\'in'
'Frontera, Antonio'
'Ray, Partha Pratim'

_publ_section_title
;
 Combined experimental and theoretical studies of conformationally diverse
 (thio)semicarbazone-based semiconducting materials
;
_journal_issue 14
_journal_name_full CrystEngComm
_journal_page_first 2133
_journal_page_last 2143
_journal_paper_doi 10.1039/D3CE00137G
_journal_volume 25
_journal_year 2023
_chemical_formula_sum 'C10 H13 N3 O2 S'
_chemical_formula_weight 239.29
_space_group_crystal_system triclinic
_space_group_IT_number 2
_space_group_name_Hall '-P 1'
_space_group_name_H-M_alt 'P -1'
_atom_sites_solution_hydrogens mixed
_audit_creation_method SHELXL-2018/3
_audit_update_record
;
2023-02-05 deposited with the CCDC.	2023-03-07 downloaded from the CCDC.
;
_cell_angle_alpha 89.16(3)
_cell_angle_beta 78.00(4)
_cell_angle_gamma 78.24(3)
_cell_formula_units_Z 4
_cell_length_a 7.919(8)
_cell_length_b 10.604(9)
_cell_length_c 13.971(14)
_cell_measurement_reflns_used 491
_cell_measurement_temperature 150(2)
_cell_measurement_theta_max 25.00
_cell_measurement_theta_min 2.90
_cell_volume 1123.0(19)
_computing_cell_refinement 'Bruker Smart'
_computing_data_collection 'Bruker Smart'
_computing_data_reduction 'Bruker Saint'
_computing_molecular_graphics 'Mercury (Macrae et al 2008)'
_computing_publication_material 'SHELXL-2016/4 (Sheldrick, 2016)'
_computing_structure_refinement 'SHELXL-2018/3 (Sheldrick, 2018)'
_computing_structure_solution 'SHELXT 2014/5 (Sheldrick, 2014)'
_diffrn_ambient_temperature 150(2)
_diffrn_measured_fraction_theta_full 0.992
_diffrn_measured_fraction_theta_max 0.986
_diffrn_measurement_device_type CCD
_diffrn_measurement_method 'omega and phi scans'
_diffrn_radiation_type MoK\a
_diffrn_radiation_wavelength 0.71073
_diffrn_reflns_av_R_equivalents 0.0312
_diffrn_reflns_av_unetI/netI 0.0190
_diffrn_reflns_Laue_measured_fraction_full 0.992
_diffrn_reflns_Laue_measured_fraction_max 0.986
_diffrn_reflns_limit_h_max 11
_diffrn_reflns_limit_h_min -11
_diffrn_reflns_limit_k_max 15
_diffrn_reflns_limit_k_min -15
_diffrn_reflns_limit_l_max 20
_diffrn_reflns_limit_l_min -20
_diffrn_reflns_number 57084
_diffrn_reflns_point_group_measured_fraction_full 0.992
_diffrn_reflns_point_group_measured_fraction_max 0.986
_diffrn_reflns_theta_full 25.242
_diffrn_reflns_theta_max 30.710
_diffrn_reflns_theta_min 1.962
_diffrn_source 'fine-focus sealed tube'
_exptl_absorpt_coefficient_mu 0.277
_exptl_absorpt_correction_T_max 0.7855
_exptl_absorpt_correction_T_min 0.6851
_exptl_absorpt_correction_type multi-scan
_exptl_absorpt_process_details sadabs
_exptl_crystal_colour light-yellow
_exptl_crystal_density_diffrn 1.415
_exptl_crystal_description needle
_exptl_crystal_F_000 504
_exptl_crystal_size_max 0.180
_exptl_crystal_size_mid 0.160
_exptl_crystal_size_min 0.030
_refine_diff_density_max 0.726
_refine_diff_density_min -0.298
_refine_diff_density_rms 0.057
_refine_ls_extinction_method none
_refine_ls_goodness_of_fit_ref 1.030
_refine_ls_hydrogen_treatment mixed
_refine_ls_matrix_type full
_refine_ls_number_parameters 319
_refine_ls_number_reflns 6879
_refine_ls_number_restraints 0
_refine_ls_restrained_S_all 1.030
_refine_ls_R_factor_all 0.0506
_refine_ls_R_factor_gt 0.0390
_refine_ls_shift/su_max 0.002
_refine_ls_shift/su_mean 0.000
_refine_ls_structure_factor_coef Fsqd
_refine_ls_weighting_details 'w=1/[\s^2^(Fo^2^)+(0.0637P)^2^+0.4204P] where P=(Fo^2^+2Fc^2^)/3'
_refine_ls_weighting_scheme calc
_refine_ls_wR_factor_gt 0.1051
_refine_ls_wR_factor_ref 0.1142
_reflns_Friedel_coverage 0.000
_reflns_number_gt 5728
_reflns_number_total 6879
_reflns_threshold_expression 'I > 2\s(I)'
_cod_data_source_file d3ce00137g2.cif
_cod_data_source_block complex-2
_cod_depositor_comments 'Adding full bibliography for 7246411--7246412.cif.'
_cod_original_cell_volume 1123.1(18)
_cod_database_code 7246412
_shelx_shelxl_version_number 2018/3
_shelx_space_group_comment
;
The symmetry employed for this shelxl refinement is uniquely defined
by the following loop, which should always be used as a source of
symmetry information in preference to the above space-group names.
They are only intended as comments.
;
_shelx_estimated_absorpt_t_min 0.952
_shelx_estimated_absorpt_t_max 0.992

loop_
_space_group_symop_operation_xyz
'x, y, z'
'-x, -y, -z'

loop_
_atom_site_label
_atom_site_type_symbol
_atom_site_fract_x
_atom_site_fract_y
_atom_site_fract_z
_atom_site_U_iso_or_equiv
_atom_site_adp_type
_atom_site_occupancy
_atom_site_site_symmetry_order
_atom_site_calc_flag
_atom_site_refinement_flags_posn
_atom_site_refinement_flags_adp
_atom_site_refinement_flags_occupancy
_atom_site_disorder_assembly
_atom_site_disorder_group
S1 S 0.28924(5) 1.05030(3) 0.13473(2) 0.02848(9) Uani 1 1 d . . . . .
S1A S 0.17095(5) 0.55514(3) 0.36509(2) 0.02983(9) Uani 1 1 d . . . . .
O1A O 0.00375(13) -0.00290(8) 0.67010(6) 0.02455(19) Uani 1 1 d . . . . .
O1 O 0.54518(12) 0.46706(8) 0.14888(6) 0.02428(19) Uani 1 1 d . . . . .
O2 O 0.67633(13) 0.22233(8) 0.13792(7) 0.0284(2) Uani 1 1 d . . . . .
O2A O 0.11753(14) -0.24936(9) 0.68912(7) 0.0283(2) Uani 1 1 d . . . . .
N1 N 0.54555(14) 0.69542(9) 0.07309(7) 0.01962(19) Uani 1 1 d . . . . .
N2 N 0.48794(14) 0.82608(9) 0.06913(7) 0.0217(2) Uani 1 1 d . . . . .
N2A N 0.15288(15) 0.32614(9) 0.43751(8) 0.0231(2) Uani 1 1 d . . . . .
N1A N 0.21368(14) 0.19520(9) 0.43746(7) 0.0218(2) Uani 1 1 d . . . . .
N3 N 0.29653(16) 0.82322(10) 0.21676(8) 0.0257(2) Uani 1 1 d . . . . .
N3A N 0.33819(18) 0.32438(11) 0.28888(9) 0.0323(3) Uani 1 1 d . . . . .
C8 C 0.36052(16) 0.89012(11) 0.14199(8) 0.0200(2) Uani 1 1 d . . . . .
C7 C 0.66747(16) 0.64126(11) 0.00100(9) 0.0209(2) Uani 1 1 d . . . . .
H7 H 0.711103 0.692387 -0.051050 0.025 Uiso 1 1 calc R U . . .
C6 C 0.73919(15) 0.50397(10) -0.00216(8) 0.0185(2) Uani 1 1 d . . . . .
C3 C 0.88744(17) 0.24152(11) -0.01337(9) 0.0226(2) Uani 1 1 d . . . . .
H3 H 0.939708 0.152316 -0.016096 0.027 Uiso 1 1 calc R U . . .
C6A C 0.21331(16) -0.00102(11) 0.52009(8) 0.0189(2) Uani 1 1 d . . . . .
C1 C 0.67839(15) 0.42360(10) 0.07087(8) 0.0185(2) Uani 1 1 d . . . . .
C8A C 0.22545(17) 0.39263(11) 0.36257(8) 0.0218(2) Uani 1 1 d . . . . .
C1A C 0.14008(16) -0.06645(11) 0.59935(8) 0.0191(2) Uani 1 1 d . . . . .
C7A C 0.14769(16) 0.13644(11) 0.51203(8) 0.0209(2) Uani 1 1 d . . . . .
H7A H 0.056309 0.182253 0.561925 0.025 Uiso 1 1 calc R U . . .
C2A C 0.20365(16) -0.19843(11) 0.60795(8) 0.0209(2) Uani 1 1 d . . . . .
C5 C 0.87317(17) 0.45037(12) -0.08203(9) 0.0233(2) Uani 1 1 d . . . . .
H5 H 0.912814 0.504631 -0.132839 0.028 Uiso 1 1 calc R U . . .
C2 C 0.75204(16) 0.29158(11) 0.06458(8) 0.0202(2) Uani 1 1 d . . . . .
C4 C 0.94832(17) 0.32068(12) -0.08821(9) 0.0230(2) Uani 1 1 d . . . . .
C4A C 0.41684(17) -0.20008(12) 0.45705(9) 0.0237(2) Uani 1 1 d . . . . .
C3A C 0.34032(17) -0.26474(11) 0.53756(9) 0.0238(2) Uani 1 1 d . . . . .
H3AC H 0.382714 -0.354366 0.543603 0.029 Uiso 1 1 calc R U . . .
C5A C 0.35335(17) -0.07021(12) 0.44899(9) 0.0223(2) Uani 1 1 d . . . . .
H5A H 0.405024 -0.026407 0.394388 0.027 Uiso 1 1 calc R U . . .
C9 C 0.7542(2) 0.08897(12) 0.13988(11) 0.0314(3) Uani 1 1 d . . . . .
H9A H 0.742426 0.044539 0.081351 0.047 Uiso 1 1 calc R U . . .
H9B H 0.694264 0.051360 0.198471 0.047 Uiso 1 1 calc R U . . .
H9C H 0.879427 0.079320 0.141180 0.047 Uiso 1 1 calc R U . . .
C10A C 0.56595(19) -0.27393(14) 0.38103(11) 0.0332(3) Uani 1 1 d . . . . .
H10D H 0.609963 -0.214509 0.332294 0.050 Uiso 1 1 calc R U . . .
H10E H 0.523641 -0.339143 0.348752 0.050 Uiso 1 1 calc R U . . .
H10F H 0.661412 -0.316253 0.412508 0.050 Uiso 1 1 calc R U . . .
C9A C 0.1763(2) -0.38318(13) 0.70246(12) 0.0349(3) Uani 1 1 d . . . . .
H9AA H 0.155510 -0.432853 0.649017 0.052 Uiso 1 1 calc R U . . .
H9AB H 0.111263 -0.407881 0.765081 0.052 Uiso 1 1 calc R U . . .
H9AC H 0.302715 -0.400984 0.702477 0.052 Uiso 1 1 calc R U . . .
C10 C 1.09170(19) 0.26453(14) -0.17431(10) 0.0319(3) Uani 1 1 d . . . . .
H10A H 1.110982 0.331778 -0.221805 0.048 Uiso 1 1 calc R U . . .
H10B H 1.056369 0.194610 -0.205333 0.048 Uiso 1 1 calc R U . . .
H10C H 1.201046 0.230688 -0.151827 0.048 Uiso 1 1 calc R U . . .
H1 H 0.511(3) 0.544(2) 0.1438(15) 0.048 Uiso 1 1 d . U . . .
H1A H -0.024(3) -0.059(2) 0.7032(16) 0.048 Uiso 1 1 d . U . . .
H2A H 0.070(3) 0.3653(19) 0.4889(15) 0.038 Uiso 1 1 d . U . . .
H3A H 0.326(3) 0.739(2) 0.2173(14) 0.038 Uiso 1 1 d . U . . .
H2 H 0.537(3) 0.8645(19) 0.0170(15) 0.038 Uiso 1 1 d . U . . .
H3B H 0.209(3) 0.8634(19) 0.2666(14) 0.038 Uiso 1 1 d . U . . .
H3AA H 0.362(3) 0.242(2) 0.2932(15) 0.043(5) Uiso 1 1 d . . . . .
H3AB H 0.396(3) 0.3594(19) 0.2441(14) 0.037(5) Uiso 1 1 d . . . . .

loop_
_atom_site_aniso_label
_atom_site_aniso_U_11
_atom_site_aniso_U_22
_atom_site_aniso_U_33
_atom_site_aniso_U_23
_atom_site_aniso_U_13
_atom_site_aniso_U_12
S1 0.03289(18) 0.01326(13) 0.03060(16) 0.00174(10) 0.00880(12) -0.00062(11)
S1A 0.0421(2) 0.01549(14) 0.02681(16) 0.00190(10) 0.00562(13) -0.00730(12)
O1A 0.0288(5) 0.0177(4) 0.0204(4) 0.0024(3) 0.0057(3) -0.0007(3)
O1 0.0265(5) 0.0168(4) 0.0217(4) 0.0034(3) 0.0060(3) 0.0019(3)
O2 0.0339(5) 0.0149(4) 0.0297(5) 0.0069(3) 0.0035(4) -0.0002(3)
O2A 0.0351(5) 0.0185(4) 0.0271(4) 0.0078(3) 0.0012(4) -0.0041(4)
N1 0.0220(5) 0.0124(4) 0.0222(4) 0.0015(3) -0.0016(4) -0.0017(3)
N2 0.0255(5) 0.0121(4) 0.0226(5) 0.0018(3) 0.0030(4) -0.0012(4)
N2A 0.0298(6) 0.0143(4) 0.0211(5) 0.0027(3) 0.0031(4) -0.0038(4)
N1A 0.0257(5) 0.0156(4) 0.0222(5) 0.0024(3) -0.0010(4) -0.0042(4)
N3 0.0320(6) 0.0163(4) 0.0221(5) 0.0024(4) 0.0041(4) 0.0003(4)
N3A 0.0412(7) 0.0181(5) 0.0283(5) 0.0030(4) 0.0122(5) -0.0051(5)
C8 0.0212(6) 0.0182(5) 0.0191(5) -0.0004(4) -0.0007(4) -0.0037(4)
C7 0.0233(6) 0.0146(5) 0.0219(5) 0.0016(4) 0.0005(4) -0.0026(4)
C6 0.0189(5) 0.0147(5) 0.0199(5) 0.0011(4) -0.0010(4) -0.0020(4)
C3 0.0233(6) 0.0160(5) 0.0257(5) -0.0009(4) -0.0035(4) 0.0006(4)
C6A 0.0213(6) 0.0157(5) 0.0183(5) 0.0003(4) -0.0013(4) -0.0032(4)
C1 0.0188(5) 0.0150(5) 0.0193(5) 0.0002(4) -0.0013(4) -0.0007(4)
C8A 0.0245(6) 0.0203(5) 0.0193(5) 0.0033(4) -0.0001(4) -0.0063(4)
C1A 0.0212(5) 0.0163(5) 0.0180(5) 0.0006(4) -0.0010(4) -0.0025(4)
C7A 0.0246(6) 0.0155(5) 0.0199(5) 0.0012(4) 0.0000(4) -0.0031(4)
C2A 0.0250(6) 0.0171(5) 0.0200(5) 0.0031(4) -0.0032(4) -0.0047(4)
C5 0.0234(6) 0.0199(5) 0.0225(5) 0.0004(4) 0.0029(4) -0.0031(4)
C2 0.0222(6) 0.0152(5) 0.0212(5) 0.0028(4) -0.0018(4) -0.0020(4)
C4 0.0209(6) 0.0210(5) 0.0234(5) -0.0031(4) -0.0001(4) 0.0000(4)
C4A 0.0231(6) 0.0213(5) 0.0230(5) -0.0037(4) -0.0015(4) 0.0004(4)
C3A 0.0267(6) 0.0161(5) 0.0262(6) -0.0011(4) -0.0048(5) 0.0006(4)
C5A 0.0227(6) 0.0213(5) 0.0201(5) 0.0001(4) 0.0003(4) -0.0031(4)
C9 0.0378(8) 0.0158(5) 0.0365(7) 0.0070(5) -0.0049(6) 0.0003(5)
C10A 0.0292(7) 0.0311(6) 0.0315(7) -0.0070(5) 0.0012(5) 0.0048(5)
C9A 0.0417(8) 0.0203(6) 0.0429(8) 0.0142(5) -0.0086(6) -0.0076(5)
C10 0.0286(7) 0.0299(6) 0.0288(6) -0.0050(5) 0.0051(5) 0.0022(5)

loop_
_atom_type_symbol
_atom_type_description
_atom_type_scat_dispersion_real
_atom_type_scat_dispersion_imag
_atom_type_scat_source
C C 0.0033 0.0016 'International Tables Vol C Tables 4.2.6.8 and 6.1.1.4'
H H 0.0000 0.0000 'International Tables Vol C Tables 4.2.6.8 and 6.1.1.4'
N N 0.0061 0.0033 'International Tables Vol C Tables 4.2.6.8 and 6.1.1.4'
O O 0.0106 0.0060 'International Tables Vol C Tables 4.2.6.8 and 6.1.1.4'
S S 0.1246 0.1234 'International Tables Vol C Tables 4.2.6.8 and 6.1.1.4'

loop_
_geom_angle_atom_site_label_1
_geom_angle_atom_site_label_2
_geom_angle_atom_site_label_3
_geom_angle
_geom_angle_site_symmetry_1
_geom_angle_site_symmetry_3
_geom_angle_publ_flag
C1A O1A H1A 103.2(16) . . ?
C1 O1 H1 108.4(15) . . ?
C2 O2 C9 117.12(11) . . ?
C2A O2A C9A 116.50(11) . . ?
C7 N1 N2 116.53(10) . . ?
C8 N2 N1 120.16(10) . . ?
C8 N2 H2 122.9(13) . . ?
N1 N2 H2 116.9(13) . . ?
C8A N2A N1A 118.32(11) . . ?
C8A N2A H2A 122.3(13) . . ?
N1A N2A H2A 119.3(13) . . ?
C7A N1A N2A 116.47(11) . . ?
C8 N3 H3A 122.2(13) . . ?
C8 N3 H3B 120.1(12) . . ?
H3A N3 H3B 117.3(18) . . ?
C8A N3A H3AA 118.1(14) . . ?
C8A N3A H3AB 121.4(13) . . ?
H3AA N3A H3AB 119.8(19) . . ?
N3 C8 N2 118.02(12) . . ?
N3 C8 S1 122.60(10) . . ?
N2 C8 S1 119.38(9) . . ?
N1 C7 C6 121.28(11) . . ?
N1 C7 H7 119.4 . . ?
C6 C7 H7 119.4 . . ?
C1 C6 C5 119.11(12) . . ?
C1 C6 C7 122.06(11) . . ?
C5 C6 C7 118.82(11) . . ?
C2 C3 C4 120.85(12) . . ?
C2 C3 H3 119.6 . . ?
C4 C3 H3 119.6 . . ?
C1A C6A C5A 118.48(12) . . ?
C1A C6A C7A 120.22(11) . . ?
C5A C6A C7A 121.29(11) . . ?
O1 C1 C6 122.79(11) . . ?
O1 C1 C2 117.26(10) . . ?
C6 C1 C2 119.93(11) . . ?
N3A C8A N2A 116.86(12) . . ?
N3A C8A S1A 123.01(10) . . ?
N2A C8A S1A 120.13(10) . . ?
O1A C1A C6A 120.38(11) . . ?
O1A C1A C2A 119.13(11) . . ?
C6A C1A C2A 120.49(11) . . ?
N1A C7A C6A 119.64(11) . . ?
N1A C7A H7A 120.2 . . ?
C6A C7A H7A 120.2 . . ?
O2A C2A C3A 126.05(12) . . ?
O2A C2A C1A 113.67(11) . . ?
C3A C2A C1A 120.27(11) . . ?
C4 C5 C6 121.38(11) . . ?
C4 C5 H5 119.3 . . ?
C6 C5 H5 119.3 . . ?
O2 C2 C3 125.61(12) . . ?
O2 C2 C1 114.43(11) . . ?
C3 C2 C1 119.93(11) . . ?
C5 C4 C3 118.75(12) . . ?
C5 C4 C10 120.81(12) . . ?
C3 C4 C10 120.44(12) . . ?
C5A C4A C3A 119.30(12) . . ?
C5A C4A C10A 121.33(12) . . ?
C3A C4A C10A 119.36(13) . . ?
C2A C3A C4A 120.09(12) . . ?
C2A C3A H3AC 120.0 . . ?
C4A C3A H3AC 120.0 . . ?
C4A C5A C6A 121.36(11) . . ?
C4A C5A H5A 119.3 . . ?
C6A C5A H5A 119.3 . . ?
O2 C9 H9A 109.5 . . ?
O2 C9 H9B 109.5 . . ?
H9A C9 H9B 109.5 . . ?
O2 C9 H9C 109.5 . . ?
H9A C9 H9C 109.5 . . ?
H9B C9 H9C 109.5 . . ?
C4A C10A H10D 109.5 . . ?
C4A C10A H10E 109.5 . . ?
H10D C10A H10E 109.5 . . ?
C4A C10A H10F 109.5 . . ?
H10D C10A H10F 109.5 . . ?
H10E C10A H10F 109.5 . . ?
O2A C9A H9AA 109.5 . . ?
O2A C9A H9AB 109.5 . . ?
H9AA C9A H9AB 109.5 . . ?
O2A C9A H9AC 109.5 . . ?
H9AA C9A H9AC 109.5 . . ?
H9AB C9A H9AC 109.5 . . ?
C4 C10 H10A 109.5 . . ?
C4 C10 H10B 109.5 . . ?
H10A C10 H10B 109.5 . . ?
C4 C10 H10C 109.5 . . ?
H10A C10 H10C 109.5 . . ?
H10B C10 H10C 109.5 . . ?

loop_
_geom_bond_atom_site_label_1
_geom_bond_atom_site_label_2
_geom_bond_distance
_geom_bond_site_symmetry_2
_geom_bond_publ_flag
S1 C8 1.6858(18) . ?
S1A C8A 1.6880(19) . ?
O1A C1A 1.3697(17) . ?
O1A H1A 0.78(2) . ?
O1 C1 1.3608(17) . ?
O1 H1 0.82(2) . ?
O2 C2 1.3604(17) . ?
O2 C9 1.4252(18) . ?
O2A C2A 1.3614(17) . ?
O2A C9A 1.4228(19) . ?
N1 C7 1.2897(18) . ?
N1 N2 1.3717(17) . ?
N2 C8 1.3526(18) . ?
N2 H2 0.88(2) . ?
N2A C8A 1.3481(17) . ?
N2A N1A 1.3737(17) . ?
N2A H2A 0.91(2) . ?
N1A C7A 1.2784(17) . ?
N3 C8 1.3252(17) . ?
N3 H3A 0.88(2) . ?
N3 H3B 0.91(2) . ?
N3A C8A 1.3256(19) . ?
N3A H3AA 0.86(2) . ?
N3A H3AB 0.83(2) . ?
C7 C6 1.4486(19) . ?
C7 H7 0.9500 . ?
C6 C1 1.3916(18) . ?
C6 C5 1.4052(19) . ?
C3 C2 1.3845(19) . ?
C3 C4 1.400(2) . ?
C3 H3 0.9500 . ?
C6A C1A 1.3851(18) . ?
C6A C5A 1.4095(19) . ?
C6A C7A 1.4554(19) . ?
C1 C2 1.3991(19) . ?
C1A C2A 1.3999(19) . ?
C7A H7A 0.9500 . ?
C2A C3A 1.379(2) . ?
C5 C4 1.379(2) . ?
C5 H5 0.9500 . ?
C4 C10 1.506(2) . ?
C4A C5A 1.378(2) . ?
C4A C3A 1.402(2) . ?
C4A C10A 1.504(2) . ?
C3A H3AC 0.9500 . ?
C5A H5A 0.9500 . ?
C9 H9A 0.9800 . ?
C9 H9B 0.9800 . ?
C9 H9C 0.9800 . ?
C10A H10D 0.9800 . ?
C10A H10E 0.9800 . ?
C10A H10F 0.9800 . ?
C9A H9AA 0.9800 . ?
C9A H9AB 0.9800 . ?
C9A H9AC 0.9800 . ?
C10 H10A 0.9800 . ?
C10 H10B 0.9800 . ?
C10 H10C 0.9800 . ?

loop_
_geom_hbond_atom_site_label_D
_geom_hbond_atom_site_label_H
_geom_hbond_atom_site_label_A
_geom_hbond_distance_DH
_geom_hbond_distance_HA
_geom_hbond_distance_DA
_geom_hbond_angle_DHA
_geom_hbond_site_symmetry_A
_geom_hbond_publ_flag
C7 H7 S1 0.95 2.95 3.797(3) 148.8 2_675 yes
C9A H9AC O1 0.98 2.63 3.319(3) 127.7 2_656 yes
O1 H1 N1 0.82(2) 1.91(2) 2.629(2) 147(2) . yes
O1A H1A S1 0.78(2) 2.74(2) 3.298(3) 130.2(19) 2_566 yes
O1A H1A O2A 0.78(2) 2.09(2) 2.614(2) 124(2) . yes
N2A H2A S1A 0.91(2) 2.51(2) 3.408(3) 172.2(17) 2_566 yes
N2 H2 S1 0.88(2) 2.54(2) 3.419(3) 172.4(17) 2_675 yes
N3 H3B O1A 0.91(2) 2.05(2) 2.909(3) 155.5(17) 2_566 yes
N3A H3AB O1 0.83(2) 2.08(2) 2.897(2) 170.8(18) . yes
N3A H3AB O2 0.83(2) 2.574(19) 3.054(3) 118.4(16) . yes
C7 H7 S1 0.95 2.95 3.797(3) 148.8 2_675 yes
C9A H9AC O1 0.98 2.63 3.319(3) 127.7 2_656 yes
O1 H1 N1 0.82(2) 1.91(2) 2.629(2) 147(2) . yes
O1A H1A S1 0.78(2) 2.74(2) 3.298(3) 130.2(19) 2_566 yes
O1A H1A O2A 0.78(2) 2.09(2) 2.614(2) 124(2) . yes
N2A H2A S1A 0.91(2) 2.51(2) 3.408(3) 172.2(17) 2_566 yes
N2 H2 S1 0.88(2) 2.54(2) 3.419(3) 172.4(17) 2_675 yes
N3 H3B O1A 0.91(2) 2.05(2) 2.909(3) 155.5(17) 2_566 yes
N3A H3AB O1 0.83(2) 2.08(2) 2.897(2) 170.8(18) . yes
N3A H3AB O2 0.83(2) 2.574(19) 3.054(3) 118.4(16) . yes

loop_
_geom_torsion_atom_site_label_1
_geom_torsion_atom_site_label_2
_geom_torsion_atom_site_label_3
_geom_torsion_atom_site_label_4
_geom_torsion
_geom_torsion_site_symmetry_1
_geom_torsion_site_symmetry_2
_geom_torsion_site_symmetry_3
_geom_torsion_site_symmetry_4
_geom_torsion_publ_flag
C7 N1 N2 C8 -179.90(11) . . . . ?
C8A N2A N1A C7A 176.73(12) . . . . ?
N1 N2 C8 N3 0.99(18) . . . . ?
N1 N2 C8 S1 -178.97(9) . . . . ?
N2 N1 C7 C6 179.54(11) . . . . ?
N1 C7 C6 C1 1.27(19) . . . . ?
N1 C7 C6 C5 -179.34(12) . . . . ?
C5 C6 C1 O1 -177.76(11) . . . . ?
C7 C6 C1 O1 1.62(18) . . . . ?
C5 C6 C1 C2 0.69(18) . . . . ?
C7 C6 C1 C2 -179.93(11) . . . . ?
N1A N2A C8A N3A 6.76(18) . . . . ?
N1A N2A C8A S1A -173.53(9) . . . . ?
C5A C6A C1A O1A -179.98(11) . . . . ?
C7A C6A C1A O1A 0.92(18) . . . . ?
C5A C6A C1A C2A -0.35(18) . . . . ?
C7A C6A C1A C2A -179.44(11) . . . . ?
N2A N1A C7A C6A -176.22(10) . . . . ?
C1A C6A C7A N1A -178.46(11) . . . . ?
C5A C6A C7A N1A 2.47(18) . . . . ?
C9A O2A C2A C3A 0.76(19) . . . . ?
C9A O2A C2A C1A -179.73(11) . . . . ?
O1A C1A C2A O2A 0.22(16) . . . . ?
C6A C1A C2A O2A -179.42(11) . . . . ?
O1A C1A C2A C3A 179.77(11) . . . . ?
C6A C1A C2A C3A 0.13(18) . . . . ?
C1 C6 C5 C4 -1.62(19) . . . . ?
C7 C6 C5 C4 178.98(12) . . . . ?
C9 O2 C2 C3 6.46(19) . . . . ?
C9 O2 C2 C1 -175.29(11) . . . . ?
C4 C3 C2 O2 176.00(12) . . . . ?
C4 C3 C2 C1 -2.16(19) . . . . ?
O1 C1 C2 O2 1.34(16) . . . . ?
C6 C1 C2 O2 -177.19(11) . . . . ?
O1 C1 C2 C3 179.70(11) . . . . ?
C6 C1 C2 C3 1.17(18) . . . . ?
C6 C5 C4 C3 0.66(19) . . . . ?
C6 C5 C4 C10 179.94(12) . . . . ?
C2 C3 C4 C5 1.24(19) . . . . ?
C2 C3 C4 C10 -178.04(12) . . . . ?
O2A C2A C3A C4A 179.71(12) . . . . ?
C1A C2A C3A C4A 0.22(19) . . . . ?
C5A C4A C3A C2A -0.34(19) . . . . ?
C10A C4A C3A C2A 179.93(12) . . . . ?
C3A C4A C5A C6A 0.12(19) . . . . ?
C10A C4A C5A C6A 179.84(12) . . . . ?
C1A C6A C5A C4A 0.22(18) . . . . ?
C7A C6A C5A C4A 179.31(11) . . . . ?
